data_7250709
loop_
_publ_author_name
'Yuan, Yong'
'Bai, Chunyan'
'Tao, Yuyan'
'Zhang, Ya-Nan'
'Bao, Xiazhen'
'Ji, Dongsheng'
'Wang, Liwei'
'Qi, Xiaotian'
'Huo, Congde'

_publ_section_title
;
 Electrochemical ring-opening oxidation of aryl thianthrenium salts
;
_journal_issue 32
_journal_name_full 'Green Chemistry'
_journal_page_first 9777
_journal_page_last 9786
_journal_paper_doi 10.1039/D5GC02103K
_journal_volume 27
_journal_year 2025
_chemical_formula_moiety '2(C18 H14 O2 S2)'
_chemical_formula_sum 'C36 H28 O4 S4'
_chemical_formula_weight 652.82
_space_group_crystal_system orthorhombic
_space_group_IT_number 33
_space_group_name_Hall 'P 2c -2n'
_space_group_name_H-M_alt 'P n a 21'
_atom_sites_solution_hydrogens geom
_atom_sites_solution_primary dual
_audit_creation_date 2024-11-18
_audit_creation_method
;
Olex2 1.5
(compiled 2024.02.16 svn.r378c4104 for OlexSys, GUI svn.r6928)
;
_audit_update_record
;
2024-12-06 deposited with the CCDC.	2025-07-15 downloaded from the CCDC.
;
_cell_angle_alpha 90
_cell_angle_beta 90
_cell_angle_gamma 90
_cell_formula_units_Z 4
_cell_length_a 14.7120(2)
_cell_length_b 9.99449(19)
_cell_length_c 21.0468(4)
_cell_measurement_reflns_used 5853
_cell_measurement_temperature 150.01(10)
_cell_measurement_theta_max 69.9230
_cell_measurement_theta_min 7.4570
_cell_volume 3094.70(9)
_computing_cell_refinement 'CrysAlisPro 1.171.38.43f (Rigaku OD, 2015)'
_computing_data_collection 'CrysAlisPro 1.171.38.43f (Rigaku OD, 2015)'
_computing_data_reduction 'CrysAlisPro 1.171.38.43f (Rigaku OD, 2015)'
_computing_molecular_graphics 'Olex2 1.5 (Dolomanov et al., 2009)'
_computing_publication_material 'Olex2 1.5 (Dolomanov et al., 2009)'
_computing_structure_refinement 'SHELXL 2018/3 (Sheldrick, 2015)'
_computing_structure_solution 'SHELXT  (Sheldrick, 2015)'
_diffrn_ambient_environment N~2~
_diffrn_ambient_temperature 150.01(10)
_diffrn_detector 'CCD plate'
_diffrn_detector_area_resol_mean 16.0733
_diffrn_detector_type Eos
_diffrn_measured_fraction_theta_full 1.000
_diffrn_measured_fraction_theta_max 0.998
_diffrn_measurement_details
;
List of Runs (angles in degrees, time in seconds):

  # Type    Start    End  Width  t~exp~   \w     \q     \k     \f   Frames
#--------------------------------------------------------------------------
  1  \w     41.00  97.00   1.00    1.50    --  108.00 -77.00  90.00   56
  2  \w     77.00 130.00   1.00    1.00    --   54.00-161.00  67.00   53
  3  \w    100.00 138.00   1.00    1.50    --  108.00 -77.00 -30.00   38
  4  \w    146.00 178.00   1.00    1.50    --  108.00   0.00-120.00   32
  5  \w    101.00 143.00   1.00    1.50    --  108.00 111.00 -30.00   42
  6  \w    146.00 172.00   1.00    1.50    --  108.00 117.00 -54.00   26
  7  \w    114.00 173.00   1.00    1.50    --  108.00  50.00  90.00   59
  8  \w     73.00 150.00   1.00    1.50    --  108.00 178.00 -90.00   77
  9  \w     59.00 120.00   1.00    1.00    --   54.00  77.00-150.00   61
 10  \w     37.00 133.00   1.00    1.50    --  108.00 -38.00-120.00   96
 11  \w     45.00  70.00   1.00    1.50    --  108.00 -77.00 -30.00   25
 12  \w     36.00 101.00   1.00    1.50    --  108.00-111.00  60.00   65
 13  \w     43.00  68.00   1.00    1.50    --  108.00 -25.00 150.00   25
 14  \w      4.00  31.00   1.00    1.00    --   54.00 -99.00   0.00   27
 15  \w     32.00  77.00   1.00    1.00    --   54.00 -38.00-120.00   45
 16  \w     20.00  58.00   1.00    1.00    --    0.00  57.00-180.00   38
 17  \w    -24.00  36.00   1.00    1.00    --    0.00  38.00 -30.00   60
;
_diffrn_measurement_device 'four-circle diffractometer'
_diffrn_measurement_device_type 'SuperNova, Dual, Cu at zero, Eos'
_diffrn_measurement_method '\w scans'
_diffrn_orient_matrix_type 'CrysAlisPro convention (1999,Acta A55,543-557)'
_diffrn_orient_matrix_UB_11 0.0292457000
_diffrn_orient_matrix_UB_12 -0.0206803000
_diffrn_orient_matrix_UB_13 -0.0696272000
_diffrn_orient_matrix_UB_21 0.0103868000
_diffrn_orient_matrix_UB_22 -0.1511710000
_diffrn_orient_matrix_UB_23 0.0123026000
_diffrn_orient_matrix_UB_31 -0.0999819000
_diffrn_orient_matrix_UB_32 -0.0218573000
_diffrn_orient_matrix_UB_33 -0.0190139000
_diffrn_radiation_monochromator mirror
_diffrn_radiation_probe x-ray
_diffrn_radiation_type 'Cu K\a'
_diffrn_radiation_wavelength 1.54184
_diffrn_reflns_av_R_equivalents 0.0229
_diffrn_reflns_av_unetI/netI 0.0258
_diffrn_reflns_Laue_measured_fraction_full 1.000
_diffrn_reflns_Laue_measured_fraction_max 0.998
_diffrn_reflns_limit_h_max 11
_diffrn_reflns_limit_h_min -17
_diffrn_reflns_limit_k_max 12
_diffrn_reflns_limit_k_min -12
_diffrn_reflns_limit_l_max 24
_diffrn_reflns_limit_l_min -25
_diffrn_reflns_number 10511
_diffrn_reflns_point_group_measured_fraction_full 0.790
_diffrn_reflns_point_group_measured_fraction_max 0.782
_diffrn_reflns_theta_full 67.684
_diffrn_reflns_theta_max 69.876
_diffrn_reflns_theta_min 4.201
_diffrn_source 'micro-focus sealed X-ray tube'
_diffrn_source_type 'SuperNova (Cu) X-ray Source'
_exptl_absorpt_coefficient_mu 3.147
_exptl_absorpt_correction_T_max 1.00000
_exptl_absorpt_correction_T_min 0.73438
_exptl_absorpt_correction_type multi-scan
_exptl_absorpt_process_details
;
CrysAlisPro 1.171.38.43f (Rigaku Oxford Diffraction, 2015)
Empirical absorption correction using spherical harmonics,
 implemented in SCALE3 ABSPACK scaling algorithm.
;
_exptl_crystal_colour 'clear light colourless'
_exptl_crystal_colour_lustre clear
_exptl_crystal_colour_modifier light
_exptl_crystal_colour_primary colourless
_exptl_crystal_density_diffrn 1.401
_exptl_crystal_description block
_exptl_crystal_F_000 1360
_exptl_crystal_size_max 0.24
_exptl_crystal_size_mid 0.12
_exptl_crystal_size_min 0.11
_refine_diff_density_max 0.357
_refine_diff_density_min -0.328
_refine_diff_density_rms 0.047
_refine_ls_abs_structure_details
;
 Flack x determined using 1460 quotients [(I+)-(I-)]/[(I+)+(I-)]
 (Parsons, Flack and Wagner, Acta Cryst. B69 (2013) 249-259).
;
_refine_ls_abs_structure_Flack 0.049(10)
_refine_ls_extinction_coef 0.00041(9)
_refine_ls_extinction_expression Fc^*^=kFc[1+0.001xFc^2^\l^3^/sin(2\q)]^-1/4^
_refine_ls_extinction_method 'SHELXL-2018/3 (Sheldrick 2018)'
_refine_ls_goodness_of_fit_ref 1.059
_refine_ls_hydrogen_treatment constr
_refine_ls_matrix_type full
_refine_ls_number_parameters 398
_refine_ls_number_reflns 4576
_refine_ls_number_restraints 1
_refine_ls_restrained_S_all 1.059
_refine_ls_R_factor_all 0.0297
_refine_ls_R_factor_gt 0.0288
_refine_ls_shift/su_max 0.001
_refine_ls_shift/su_mean 0.000
_refine_ls_structure_factor_coef Fsqd
_refine_ls_weighting_details 'w=1/[\s^2^(Fo^2^)+(0.0511P)^2^+0.1679P] where P=(Fo^2^+2Fc^2^)/3'
_refine_ls_weighting_scheme calc
_refine_ls_wR_factor_gt 0.0774
_refine_ls_wR_factor_ref 0.0783
_reflns_Friedel_coverage 0.521
_reflns_Friedel_fraction_full 0.568
_reflns_Friedel_fraction_max 0.552
_reflns_number_gt 4448
_reflns_number_total 4576
_reflns_threshold_expression 'I > 2\s(I)'
_cod_data_source_file d5gc02103k2.cif
_cod_data_source_block baichunyan_1118
_cod_depositor_comments 'Adding full bibliography for 7250708--7250709.cif.'
_cod_database_code 7250709
_shelx_shelxl_version_number 2018/3
_shelx_space_group_comment
;
The symmetry employed for this shelxl refinement is uniquely defined
by the following loop, which should always be used as a source of
symmetry information in preference to the above space-group names.
They are only intended as comments.
;
_shelx_estimated_absorpt_t_max 0.723
_shelx_estimated_absorpt_t_min 0.519
_olex2_refinement_description
;
1. Fixed Uiso
 At 1.2 times of:
  All C(H) groups
2.a Aromatic/amide H refined with riding coordinates:
 C3(H3), C4(H4), C5(H5), C6(H6), C8(H8), C9(H9), C10(H10), C11(H11), C12(H12),
 C14(H14), C15(H15), C16(H16), C17(H17), C18(H18), C21(H21), C22(H22), C23(H23),
  C24(H24), C26(H26), C27(H27), C28(H28), C29(H29), C30(H30), C32(H32),
 C33(H33), C34(H34), C35(H35), C36(H36)
;
_olex2_date_sample_data_collection 2024-11-18
_olex2_submission_special_instructions 'No special instructions were received'
_oxdiff_exptl_absorpt_empirical_details
;
Empirical correction (ABSPACK) includes:
- Absorption correction using spherical harmonics
- Frame scaling
;
_oxdiff_exptl_absorpt_empirical_full_max 1.296
_oxdiff_exptl_absorpt_empirical_full_min 0.690

loop_
_space_group_symop_operation_xyz
'x, y, z'
'-x, -y, z+1/2'
'x+1/2, -y+1/2, z'
'-x+1/2, y+1/2, z+1/2'

loop_
_atom_site_label
_atom_site_type_symbol
_atom_site_fract_x
_atom_site_fract_y
_atom_site_fract_z
_atom_site_U_iso_or_equiv
_atom_site_adp_type
_atom_site_occupancy
_atom_site_site_symmetry_order
_atom_site_calc_flag
_atom_site_refinement_flags_posn
_atom_site_refinement_flags_adp
_atom_site_refinement_flags_occupancy
_atom_site_disorder_assembly
_atom_site_disorder_group
S1 S 0.98842(5) 0.67981(7) 0.07546(4) 0.03120(18) Uani 1 1 d . . . . .
S2 S 0.97282(4) 0.98362(6) 0.12764(3) 0.02473(16) Uani 1 1 d . . . . .
O1 O 1.02611(15) 0.5415(2) 0.07455(16) 0.0496(7) Uani 1 1 d . . . . .
O2 O 1.04994(13) 1.0616(2) 0.15473(13) 0.0370(5) Uani 1 1 d . . . . .
C1 C 0.96817(16) 0.7159(3) 0.15906(16) 0.0269(6) Uani 1 1 d . . . . .
C2 C 0.95611(17) 0.8452(3) 0.18125(14) 0.0240(5) Uani 1 1 d . . . . .
C3 C 0.94287(18) 0.8679(3) 0.24595(15) 0.0315(6) Uani 1 1 d . . . . .
H3 H 0.934564 0.956338 0.261440 0.038 Uiso 1 1 calc R U . . .
C4 C 0.9419(2) 0.7608(4) 0.28728(17) 0.0393(8) Uani 1 1 d . . . . .
H4 H 0.932437 0.775414 0.331378 0.047 Uiso 1 1 calc R U . . .
C5 C 0.9549(2) 0.6307(4) 0.26453(18) 0.0419(9) Uani 1 1 d . . . . .
H5 H 0.954482 0.557291 0.293221 0.050 Uiso 1 1 calc R U . . .
C6 C 0.9684(2) 0.6087(3) 0.20053(19) 0.0359(7) Uani 1 1 d . . . . .
H6 H 0.977856 0.520504 0.185067 0.043 Uiso 1 1 calc R U . . .
C7 C 0.87126(19) 0.6688(3) 0.05235(13) 0.0254(6) Uani 1 1 d . . . . .
C8 C 0.81584(19) 0.5698(3) 0.07752(15) 0.0326(6) Uani 1 1 d . . . . .
H8 H 0.839298 0.507793 0.107553 0.039 Uiso 1 1 calc R U . . .
C9 C 0.7261(2) 0.5624(4) 0.05840(16) 0.0405(8) Uani 1 1 d . . . . .
H9 H 0.687421 0.495071 0.075230 0.049 Uiso 1 1 calc R U . . .
C10 C 0.6930(2) 0.6534(4) 0.01462(18) 0.0440(9) Uani 1 1 d . . . . .
H10 H 0.630968 0.649378 0.002124 0.053 Uiso 1 1 calc R U . . .
C11 C 0.7492(3) 0.7502(4) -0.0111(2) 0.0491(10) Uani 1 1 d . . . . .
H11 H 0.726181 0.811397 -0.041661 0.059 Uiso 1 1 calc R U . . .
C12 C 0.8399(3) 0.7576(3) 0.00789(17) 0.0383(7) Uani 1 1 d . . . . .
H12 H 0.879320 0.823226 -0.009704 0.046 Uiso 1 1 calc R U . . .
C13 C 0.87180(17) 1.0774(3) 0.14351(13) 0.0241(6) Uani 1 1 d . . . . .
C14 C 0.8783(2) 1.1919(3) 0.18009(15) 0.0322(6) Uani 1 1 d . . . . .
H14 H 0.934462 1.216566 0.199107 0.039 Uiso 1 1 calc R U . . .
C15 C 0.8012(3) 1.2702(4) 0.1885(2) 0.0438(9) Uani 1 1 d . . . . .
H15 H 0.804295 1.348523 0.213957 0.053 Uiso 1 1 calc R U . . .
C16 C 0.7201(2) 1.2346(4) 0.1600(2) 0.0506(11) Uani 1 1 d . . . . .
H16 H 0.667680 1.288651 0.165864 0.061 Uiso 1 1 calc R U . . .
C17 C 0.7151(2) 1.1202(4) 0.1229(2) 0.0492(10) Uani 1 1 d . . . . .
H17 H 0.659152 1.096309 0.103404 0.059 Uiso 1 1 calc R U . . .
C18 C 0.7914(2) 1.0401(3) 0.11412(16) 0.0349(7) Uani 1 1 d . . . . .
H18 H 0.788433 0.961796 0.088609 0.042 Uiso 1 1 calc R U . . .
S3 S 0.74650(5) 0.66355(8) 0.41931(4) 0.03386(19) Uani 1 1 d . . . . .
S4 S 0.73629(4) 0.97630(6) 0.37707(3) 0.02312(16) Uani 1 1 d . . . . .
O3 O 0.77646(18) 0.5217(2) 0.41470(17) 0.0554(8) Uani 1 1 d . . . . .
O4 O 0.81366(13) 1.0548(2) 0.35047(12) 0.0334(5) Uani 1 1 d . . . . .
C19 C 0.72083(17) 0.7122(3) 0.33826(15) 0.0262(6) Uani 1 1 d . . . . .
C20 C 0.71474(16) 0.8460(3) 0.31986(14) 0.0235(5) Uani 1 1 d . . . . .
C21 C 0.70211(18) 0.8781(3) 0.25625(15) 0.0286(6) Uani 1 1 d . . . . .
H21 H 0.698845 0.969080 0.243402 0.034 Uiso 1 1 calc R U . . .
C22 C 0.69429(19) 0.7769(4) 0.21164(15) 0.0338(7) Uani 1 1 d . . . . .
H22 H 0.686090 0.798562 0.168063 0.041 Uiso 1 1 calc R U . . .
C23 C 0.6984(2) 0.6441(4) 0.23040(18) 0.0380(7) Uani 1 1 d . . . . .
H23 H 0.690997 0.575069 0.199784 0.046 Uiso 1 1 calc R U . . .
C24 C 0.7133(2) 0.6113(3) 0.29360(19) 0.0360(7) Uani 1 1 d . . . . .
H24 H 0.718211 0.520236 0.306105 0.043 Uiso 1 1 calc R U . . .
C25 C 0.63198(19) 0.6629(3) 0.44823(14) 0.0265(6) Uani 1 1 d . . . . .
C26 C 0.5686(2) 0.5751(3) 0.42347(16) 0.0365(7) Uani 1 1 d . . . . .
H26 H 0.585417 0.513662 0.391077 0.044 Uiso 1 1 calc R U . . .
C27 C 0.4813(2) 0.5775(4) 0.44617(17) 0.0467(9) Uani 1 1 d . . . . .
H27 H 0.437256 0.517583 0.429376 0.056 Uiso 1 1 calc R U . . .
C28 C 0.4569(2) 0.6668(4) 0.4934(2) 0.0511(11) Uani 1 1 d . . . . .
H28 H 0.396042 0.668974 0.508353 0.061 Uiso 1 1 calc R U . . .
C29 C 0.5211(3) 0.7532(4) 0.5191(2) 0.0507(10) Uani 1 1 d . . . . .
H29 H 0.504372 0.813877 0.551807 0.061 Uiso 1 1 calc R U . . .
C30 C 0.6102(3) 0.7501(3) 0.49645(17) 0.0395(8) Uani 1 1 d . . . . .
H30 H 0.655127 0.807374 0.514085 0.047 Uiso 1 1 calc R U . . .
C31 C 0.63547(17) 1.0747(3) 0.36489(13) 0.0240(5) Uani 1 1 d . . . . .
C32 C 0.55783(19) 1.0424(3) 0.39859(16) 0.0312(6) Uani 1 1 d . . . . .
H32 H 0.556953 0.967311 0.426275 0.037 Uiso 1 1 calc R U . . .
C33 C 0.48104(19) 1.1220(4) 0.39114(18) 0.0398(8) Uani 1 1 d . . . . .
H33 H 0.426977 1.101673 0.413848 0.048 Uiso 1 1 calc R U . . .
C34 C 0.4835(2) 1.2313(4) 0.3504(2) 0.0452(9) Uani 1 1 d . . . . .
H34 H 0.430858 1.285035 0.344883 0.054 Uiso 1 1 calc R U . . .
C35 C 0.5627(3) 1.2623(3) 0.3179(2) 0.0428(8) Uani 1 1 d . . . . .
H35 H 0.563927 1.337320 0.290215 0.051 Uiso 1 1 calc R U . . .
C36 C 0.6400(2) 1.1845(3) 0.32547(15) 0.0323(6) Uani 1 1 d . . . . .
H36 H 0.694847 1.206526 0.303990 0.039 Uiso 1 1 calc R U . . .

loop_
_atom_site_aniso_label
_atom_site_aniso_U_11
_atom_site_aniso_U_22
_atom_site_aniso_U_33
_atom_site_aniso_U_23
_atom_site_aniso_U_13
_atom_site_aniso_U_12
S1 0.0239(3) 0.0252(3) 0.0446(4) -0.0064(3) 0.0088(3) -0.0006(2)
S2 0.0192(3) 0.0193(3) 0.0357(4) 0.0009(3) 0.0046(3) -0.0013(2)
O1 0.0373(12) 0.0331(13) 0.078(2) -0.0171(13) 0.0014(13) 0.0146(9)
O2 0.0190(9) 0.0255(10) 0.0664(15) 0.0046(11) -0.0036(10) -0.0056(8)
C1 0.0153(12) 0.0258(14) 0.0394(16) 0.0019(13) -0.0023(11) -0.0010(10)
C2 0.0154(12) 0.0231(13) 0.0335(14) 0.0012(12) 0.0005(10) -0.0009(10)
C3 0.0223(13) 0.0372(16) 0.0348(15) -0.0008(13) -0.0004(11) -0.0022(12)
C4 0.0261(15) 0.059(2) 0.0324(16) 0.0107(16) -0.0048(12) -0.0109(14)
C5 0.0328(16) 0.043(2) 0.050(2) 0.0230(17) -0.0127(14) -0.0099(14)
C6 0.0281(14) 0.0256(15) 0.054(2) 0.0075(14) -0.0094(13) -0.0015(12)
C7 0.0263(14) 0.0216(13) 0.0281(13) -0.0025(11) 0.0055(10) 0.0004(10)
C8 0.0316(14) 0.0347(16) 0.0315(14) 0.0030(13) 0.0029(12) -0.0076(12)
C9 0.0329(15) 0.054(2) 0.0348(17) -0.0114(16) 0.0075(13) -0.0099(14)
C10 0.0310(16) 0.052(2) 0.049(2) -0.0243(17) -0.0048(13) 0.0100(14)
C11 0.067(2) 0.0328(18) 0.048(2) -0.0094(17) -0.024(2) 0.0189(16)
C12 0.056(2) 0.0220(15) 0.0369(18) -0.0015(13) 0.0001(15) -0.0011(14)
C13 0.0197(11) 0.0221(13) 0.0306(14) 0.0059(11) 0.0021(10) 0.0000(10)
C14 0.0341(16) 0.0256(15) 0.0371(16) 0.0000(13) 0.0010(12) 0.0056(12)
C15 0.052(2) 0.0291(17) 0.050(2) 0.0064(15) 0.0153(17) 0.0158(15)
C16 0.0353(18) 0.048(2) 0.069(3) 0.030(2) 0.0177(17) 0.0221(15)
C17 0.0206(13) 0.061(2) 0.066(2) 0.032(2) -0.0032(15) 0.0020(14)
C18 0.0263(13) 0.0353(17) 0.0432(18) 0.0075(14) -0.0029(12) -0.0055(12)
S3 0.0239(3) 0.0284(4) 0.0492(5) 0.0074(3) -0.0084(3) 0.0017(3)
S4 0.0182(3) 0.0214(3) 0.0298(3) -0.0023(3) -0.0037(2) -0.0004(2)
O3 0.0487(14) 0.0336(14) 0.084(2) 0.0118(14) -0.0013(14) 0.0197(11)
O4 0.0205(9) 0.0308(10) 0.0489(12) -0.0060(10) 0.0014(8) -0.0070(8)
C19 0.0163(11) 0.0254(14) 0.0369(15) -0.0014(13) 0.0020(10) 0.0002(10)
C20 0.0129(11) 0.0242(13) 0.0334(14) -0.0057(12) 0.0006(10) 0.0000(9)
C21 0.0215(13) 0.0308(15) 0.0335(16) -0.0027(12) 0.0005(11) -0.0003(11)
C22 0.0230(14) 0.0471(19) 0.0313(16) -0.0094(14) 0.0025(11) -0.0020(13)
C23 0.0291(14) 0.0369(17) 0.0480(19) -0.0184(15) 0.0088(13) -0.0065(13)
C24 0.0298(14) 0.0221(15) 0.056(2) -0.0087(14) 0.0076(14) -0.0026(11)
C25 0.0279(13) 0.0209(13) 0.0306(14) 0.0058(11) -0.0056(11) 0.0009(10)
C26 0.0365(15) 0.0400(18) 0.0331(16) 0.0005(14) -0.0024(13) -0.0084(13)
C27 0.0311(16) 0.070(3) 0.0385(18) 0.0184(18) -0.0087(14) -0.0157(16)
C28 0.0388(18) 0.063(3) 0.052(2) 0.034(2) 0.0129(15) 0.0148(17)
C29 0.074(3) 0.0320(18) 0.046(2) 0.0109(16) 0.0212(19) 0.0129(17)
C30 0.060(2) 0.0215(15) 0.0366(17) 0.0020(12) -0.0017(15) -0.0030(14)
C31 0.0236(12) 0.0208(13) 0.0277(13) -0.0036(11) -0.0035(10) 0.0006(10)
C32 0.0260(14) 0.0303(16) 0.0372(15) -0.0086(12) 0.0009(11) -0.0014(12)
C33 0.0216(13) 0.0430(19) 0.055(2) -0.0232(16) 0.0020(13) 0.0006(12)
C34 0.0335(16) 0.0384(18) 0.064(2) -0.0237(18) -0.0176(16) 0.0166(14)
C35 0.0487(19) 0.0286(16) 0.051(2) -0.0031(15) -0.0112(16) 0.0131(14)
C36 0.0354(15) 0.0254(14) 0.0361(17) -0.0017(12) 0.0001(12) 0.0012(12)

loop_
_atom_type_symbol
_atom_type_description
_atom_type_scat_dispersion_real
_atom_type_scat_dispersion_imag
_atom_type_scat_source
C C 0.0181 0.0091 'International Tables Vol C Tables 4.2.6.8 and 6.1.1.4'
H H 0.0000 0.0000 'International Tables Vol C Tables 4.2.6.8 and 6.1.1.4'
O O 0.0492 0.0322 'International Tables Vol C Tables 4.2.6.8 and 6.1.1.4'
S S 0.3331 0.5567 'International Tables Vol C Tables 4.2.6.8 and 6.1.1.4'

loop_
_geom_angle_atom_site_label_1
_geom_angle_atom_site_label_2
_geom_angle_atom_site_label_3
_geom_angle
_geom_angle_site_symmetry_1
_geom_angle_site_symmetry_3
_geom_angle_publ_flag
O1 S1 C1 104.89(17) . . ?
O1 S1 C7 107.28(13) . . ?
C7 S1 C1 96.71(12) . . ?
O2 S2 C2 105.42(14) . . ?
O2 S2 C13 106.69(13) . . ?
C13 S2 C2 99.92(12) . . ?
C2 C1 S1 122.1(2) . . ?
C6 C1 S1 117.2(3) . . ?
C6 C1 C2 120.7(3) . . ?
C1 C2 S2 119.2(2) . . ?
C1 C2 C3 119.9(3) . . ?
C3 C2 S2 120.4(2) . . ?
C2 C3 H3 120.3 . . ?
C4 C3 C2 119.4(3) . . ?
C4 C3 H3 120.3 . . ?
C3 C4 H4 119.9 . . ?
C3 C4 C5 120.3(3) . . ?
C5 C4 H4 119.9 . . ?
C4 C5 H5 119.9 . . ?
C6 C5 C4 120.1(3) . . ?
C6 C5 H5 119.9 . . ?
C1 C6 H6 120.2 . . ?
C5 C6 C1 119.6(3) . . ?
C5 C6 H6 120.2 . . ?
C8 C7 S1 120.3(2) . . ?
C12 C7 S1 117.9(2) . . ?
C12 C7 C8 121.7(3) . . ?
C7 C8 H8 120.4 . . ?
C9 C8 C7 119.2(3) . . ?
C9 C8 H8 120.4 . . ?
C8 C9 H9 120.1 . . ?
C8 C9 C10 119.7(3) . . ?
C10 C9 H9 120.1 . . ?
C9 C10 H10 119.7 . . ?
C9 C10 C11 120.6(3) . . ?
C11 C10 H10 119.7 . . ?
C10 C11 H11 120.1 . . ?
C10 C11 C12 119.8(4) . . ?
C12 C11 H11 120.1 . . ?
C7 C12 C11 118.9(3) . . ?
C7 C12 H12 120.6 . . ?
C11 C12 H12 120.6 . . ?
C14 C13 S2 118.7(2) . . ?
C14 C13 C18 122.1(3) . . ?
C18 C13 S2 119.0(2) . . ?
C13 C14 H14 120.7 . . ?
C13 C14 C15 118.7(3) . . ?
C15 C14 H14 120.7 . . ?
C14 C15 H15 119.8 . . ?
C16 C15 C14 120.3(4) . . ?
C16 C15 H15 119.8 . . ?
C15 C16 H16 119.9 . . ?
C15 C16 C17 120.2(3) . . ?
C17 C16 H16 119.9 . . ?
C16 C17 H17 119.8 . . ?
C16 C17 C18 120.4(3) . . ?
C18 C17 H17 119.8 . . ?
C13 C18 C17 118.3(3) . . ?
C13 C18 H18 120.8 . . ?
C17 C18 H18 120.8 . . ?
O3 S3 C19 104.83(17) . . ?
O3 S3 C25 107.31(15) . . ?
C25 S3 C19 97.16(12) . . ?
O4 S4 C20 105.29(13) . . ?
O4 S4 C31 106.76(13) . . ?
C31 S4 C20 98.90(12) . . ?
C20 C19 S3 122.1(2) . . ?
C24 C19 S3 117.4(3) . . ?
C24 C19 C20 120.4(3) . . ?
C19 C20 S4 119.7(2) . . ?
C21 C20 S4 120.1(2) . . ?
C21 C20 C19 119.8(3) . . ?
C20 C21 H21 120.1 . . ?
C22 C21 C20 119.8(3) . . ?
C22 C21 H21 120.1 . . ?
C21 C22 H22 119.9 . . ?
C21 C22 C23 120.2(3) . . ?
C23 C22 H22 119.9 . . ?
C22 C23 H23 119.8 . . ?
C22 C23 C24 120.4(3) . . ?
C24 C23 H23 119.8 . . ?
C19 C24 C23 119.5(3) . . ?
C19 C24 H24 120.3 . . ?
C23 C24 H24 120.3 . . ?
C26 C25 S3 120.5(2) . . ?
C30 C25 S3 117.9(2) . . ?
C30 C25 C26 121.5(3) . . ?
C25 C26 H26 120.4 . . ?
C27 C26 C25 119.3(3) . . ?
C27 C26 H26 120.4 . . ?
C26 C27 H27 119.9 . . ?
C26 C27 C28 120.3(3) . . ?
C28 C27 H27 119.9 . . ?
C27 C28 H28 119.8 . . ?
C27 C28 C29 120.4(3) . . ?
C29 C28 H28 119.8 . . ?
C28 C29 H29 120.3 . . ?
C28 C29 C30 119.5(4) . . ?
C30 C29 H29 120.3 . . ?
C25 C30 C29 119.0(3) . . ?
C25 C30 H30 120.5 . . ?
C29 C30 H30 120.5 . . ?
C32 C31 S4 118.7(2) . . ?
C36 C31 S4 118.8(2) . . ?
C36 C31 C32 122.4(3) . . ?
C31 C32 H32 120.7 . . ?
C31 C32 C33 118.7(3) . . ?
C33 C32 H32 120.7 . . ?
C32 C33 H33 120.1 . . ?
C34 C33 C32 119.9(3) . . ?
C34 C33 H33 120.1 . . ?
C33 C34 H34 119.9 . . ?
C35 C34 C33 120.2(3) . . ?
C35 C34 H34 119.9 . . ?
C34 C35 H35 119.7 . . ?
C34 C35 C36 120.5(4) . . ?
C36 C35 H35 119.7 . . ?
C31 C36 C35 118.4(3) . . ?
C31 C36 H36 120.8 . . ?
C35 C36 H36 120.8 . . ?

loop_
_geom_bond_atom_site_label_1
_geom_bond_atom_site_label_2
_geom_bond_distance
_geom_bond_site_symmetry_2
_geom_bond_publ_flag
S1 O1 1.490(2) . ?
S1 C1 1.821(3) . ?
S1 C7 1.794(3) . ?
S2 O2 1.490(2) . ?
S2 C2 1.802(3) . ?
S2 C13 1.789(3) . ?
C1 C2 1.386(4) . ?
C1 C6 1.382(5) . ?
C2 C3 1.394(4) . ?
C3 H3 0.9500 . ?
C3 C4 1.380(5) . ?
C4 H4 0.9500 . ?
C4 C5 1.399(6) . ?
C5 H5 0.9500 . ?
C5 C6 1.379(6) . ?
C6 H6 0.9500 . ?
C7 C8 1.387(4) . ?
C7 C12 1.370(5) . ?
C8 H8 0.9500 . ?
C8 C9 1.382(4) . ?
C9 H9 0.9500 . ?
C9 C10 1.384(5) . ?
C10 H10 0.9500 . ?
C10 C11 1.384(6) . ?
C11 H11 0.9500 . ?
C11 C12 1.395(5) . ?
C12 H12 0.9500 . ?
C13 C14 1.382(4) . ?
C13 C18 1.386(4) . ?
C14 H14 0.9500 . ?
C14 C15 1.389(4) . ?
C15 H15 0.9500 . ?
C15 C16 1.382(6) . ?
C16 H16 0.9500 . ?
C16 C17 1.387(6) . ?
C17 H17 0.9500 . ?
C17 C18 1.391(5) . ?
C18 H18 0.9500 . ?
S3 O3 1.488(2) . ?
S3 C19 1.813(3) . ?
S3 C25 1.791(3) . ?
S4 O4 1.492(2) . ?
S4 C20 1.801(3) . ?
S4 C31 1.798(3) . ?
C19 C20 1.396(4) . ?
C19 C24 1.383(5) . ?
C20 C21 1.389(4) . ?
C21 H21 0.9500 . ?
C21 C22 1.385(5) . ?
C22 H22 0.9500 . ?
C22 C23 1.386(5) . ?
C23 H23 0.9500 . ?
C23 C24 1.387(6) . ?
C24 H24 0.9500 . ?
C25 C26 1.383(4) . ?
C25 C30 1.375(5) . ?
C26 H26 0.9500 . ?
C26 C27 1.371(5) . ?
C27 H27 0.9500 . ?
C27 C28 1.383(6) . ?
C28 H28 0.9500 . ?
C28 C29 1.388(6) . ?
C29 H29 0.9500 . ?
C29 C30 1.395(6) . ?
C30 H30 0.9500 . ?
C31 C32 1.383(4) . ?
C31 C36 1.378(4) . ?
C32 H32 0.9500 . ?
C32 C33 1.391(4) . ?
C33 H33 0.9500 . ?
C33 C34 1.389(6) . ?
C34 H34 0.9500 . ?
C34 C35 1.385(6) . ?
C35 H35 0.9500 . ?
C35 C36 1.388(5) . ?
C36 H36 0.9500 . ?

loop_
_geom_torsion_atom_site_label_1
_geom_torsion_atom_site_label_2
_geom_torsion_atom_site_label_3
_geom_torsion_atom_site_label_4
_geom_torsion
_geom_torsion_site_symmetry_1
_geom_torsion_site_symmetry_2
_geom_torsion_site_symmetry_3
_geom_torsion_site_symmetry_4
_geom_torsion_publ_flag
S1 C1 C2 S2 -6.7(3) . . . . ?
S1 C1 C2 C3 -178.5(2) . . . . ?
S1 C1 C6 C5 178.9(2) . . . . ?
S1 C7 C8 C9 -179.2(2) . . . . ?
S1 C7 C12 C11 179.5(3) . . . . ?
S2 C2 C3 C4 -171.7(2) . . . . ?
S2 C13 C14 C15 175.3(3) . . . . ?
S2 C13 C18 C17 -175.0(3) . . . . ?
O1 S1 C1 C2 162.6(2) . . . . ?
O1 S1 C1 C6 -15.2(2) . . . . ?
O1 S1 C7 C8 44.5(3) . . . . ?
O1 S1 C7 C12 -133.3(3) . . . . ?
O2 S2 C2 C1 -117.6(2) . . . . ?
O2 S2 C2 C3 54.2(2) . . . . ?
O2 S2 C13 C14 -5.2(3) . . . . ?
O2 S2 C13 C18 169.0(2) . . . . ?
C1 S1 C7 C8 -63.5(3) . . . . ?
C1 S1 C7 C12 118.8(2) . . . . ?
C1 C2 C3 C4 0.0(4) . . . . ?
C2 S2 C13 C14 104.3(2) . . . . ?
C2 S2 C13 C18 -81.5(3) . . . . ?
C2 C1 C6 C5 1.2(4) . . . . ?
C2 C3 C4 C5 0.5(5) . . . . ?
C3 C4 C5 C6 -0.2(5) . . . . ?
C4 C5 C6 C1 -0.6(5) . . . . ?
C6 C1 C2 S2 170.9(2) . . . . ?
C6 C1 C2 C3 -0.9(4) . . . . ?
C7 S1 C1 C2 -87.5(2) . . . . ?
C7 S1 C1 C6 94.7(2) . . . . ?
C7 C8 C9 C10 0.0(5) . . . . ?
C8 C7 C12 C11 1.8(5) . . . . ?
C8 C9 C10 C11 1.3(5) . . . . ?
C9 C10 C11 C12 -1.0(6) . . . . ?
C10 C11 C12 C7 -0.5(5) . . . . ?
C12 C7 C8 C9 -1.5(5) . . . . ?
C13 S2 C2 C1 131.9(2) . . . . ?
C13 S2 C2 C3 -56.4(2) . . . . ?
C13 C14 C15 C16 -0.8(5) . . . . ?
C14 C13 C18 C17 -1.0(5) . . . . ?
C14 C15 C16 C17 0.2(6) . . . . ?
C15 C16 C17 C18 0.1(6) . . . . ?
C16 C17 C18 C13 0.3(5) . . . . ?
C18 C13 C14 C15 1.3(5) . . . . ?
S3 C19 C20 S4 2.0(3) . . . . ?
S3 C19 C20 C21 174.9(2) . . . . ?
S3 C19 C24 C23 -176.7(2) . . . . ?
S3 C25 C26 C27 -179.5(3) . . . . ?
S3 C25 C30 C29 178.9(3) . . . . ?
S4 C20 C21 C22 173.8(2) . . . . ?
S4 C31 C32 C33 177.3(2) . . . . ?
S4 C31 C36 C35 -178.0(3) . . . . ?
O3 S3 C19 C20 -161.9(2) . . . . ?
O3 S3 C19 C24 13.9(3) . . . . ?
O3 S3 C25 C26 -45.0(3) . . . . ?
O3 S3 C25 C30 133.6(3) . . . . ?
O4 S4 C20 C19 120.8(2) . . . . ?
O4 S4 C20 C21 -52.1(2) . . . . ?
O4 S4 C31 C32 -164.0(2) . . . . ?
O4 S4 C31 C36 11.9(3) . . . . ?
C19 S3 C25 C26 63.0(3) . . . . ?
C19 S3 C25 C30 -118.4(2) . . . . ?
C19 C20 C21 C22 1.0(4) . . . . ?
C20 S4 C31 C32 87.0(2) . . . . ?
C20 S4 C31 C36 -97.1(2) . . . . ?
C20 C19 C24 C23 -0.8(4) . . . . ?
C20 C21 C22 C23 0.5(4) . . . . ?
C21 C22 C23 C24 -2.1(5) . . . . ?
C22 C23 C24 C19 2.2(5) . . . . ?
C24 C19 C20 S4 -173.7(2) . . . . ?
C24 C19 C20 C21 -0.8(4) . . . . ?
C25 S3 C19 C20 88.0(2) . . . . ?
C25 S3 C19 C24 -96.2(2) . . . . ?
C25 C26 C27 C28 -0.1(5) . . . . ?
C26 C25 C30 C29 -2.5(5) . . . . ?
C26 C27 C28 C29 -1.1(5) . . . . ?
C27 C28 C29 C30 0.6(6) . . . . ?
C28 C29 C30 C25 1.2(5) . . . . ?
C30 C25 C26 C27 2.0(5) . . . . ?
C31 S4 C20 C19 -129.0(2) . . . . ?
C31 S4 C20 C21 58.1(2) . . . . ?
C31 C32 C33 C34 0.0(5) . . . . ?
C32 C31 C36 C35 -2.3(5) . . . . ?
C32 C33 C34 C35 -0.9(5) . . . . ?
C33 C34 C35 C36 0.1(5) . . . . ?
C34 C35 C36 C31 1.4(5) . . . . ?
C36 C31 C32 C33 1.6(4) . . . . ?
